data_7103364
loop_
_publ_author_name
'Bujak, Maciej'
'Podsiad\/lo, Marcin'
'Katrusiak, Andrzej'

_publ_section_title
;
 Energetics of conformational conversion between 1,1,2-trichloroethane
 polymorphs.
;
_journal_issue 37
_journal_name_full 'Chemical communications (Cambridge, England)'
_journal_page_first 4439
_journal_page_last 4441
_journal_paper_doi 10.1039/b807372d
_journal_year 2008
_chemical_formula_moiety 'C2 H3 Cl3'
_chemical_formula_sum 'C2 H3 Cl3'
_chemical_formula_weight 133.39
_chemical_melting_point 236.6
_chemical_name_common 1,1,2-trichloroethane
_chemical_name_systematic
;
1,1,2-trichloroethane
;
_space_group_IT_number 14
_symmetry_cell_setting monoclinic
_symmetry_space_group_name_Hall '-P 2n'
_symmetry_space_group_name_H-M 'P 1 1 21/n'
_atom_sites_solution_hydrogens geom
_atom_sites_solution_primary direct
_atom_sites_solution_secondary difmap
_audit_creation_method SHELXL-97
_cell_angle_alpha 90.00
_cell_angle_beta 90.00
_cell_angle_gamma 94.643(18)
_cell_formula_units_Z 4
_cell_length_a 5.0448(11)
_cell_length_b 8.3551(18)
_cell_length_c 11.006(5)
_cell_measurement_reflns_used 3950
_cell_measurement_temperature 295(2)
_cell_measurement_theta_max 29.91
_cell_measurement_theta_min 2.44
_cell_volume 462.4(3)
_computing_cell_refinement 'CrysAlisRED (Oxford Diffraction, 2004)'
_computing_data_collection 'CrysAlisCCD (Oxford Diffraction, 2004)'
_computing_data_reduction 'CrysAlisRED (Oxford Diffraction, 2004); REDSHABS (Katrusiak, A. 2003)'
_computing_molecular_graphics 'SHELXTL (Sheldrick, 1990)'
_computing_publication_material 'SHELXL--97 (Sheldrick, 1997)'
_computing_structure_refinement 'SHELXL--97 (Sheldrick, 1997)'
_computing_structure_solution 'SHELXS--97 (Sheldrick, 1997)'
_diffrn_ambient_environment 'diamond-anvil cell'
_diffrn_ambient_pressure 1200000
_diffrn_ambient_temperature 295(2)
_diffrn_measured_fraction_theta_full 0.280
_diffrn_measured_fraction_theta_max 0.280
_diffrn_measurement_device_type 'KM-4 CCD'
_diffrn_measurement_method '\f- and \w-scans'
_diffrn_radiation_monochromator graphite
_diffrn_radiation_source 'fine-focus sealed tube'
_diffrn_radiation_type MoK\a
_diffrn_radiation_wavelength 0.71073
_diffrn_reflns_av_R_equivalents 0.1048
_diffrn_reflns_av_sigmaI/netI 0.0888
_diffrn_reflns_limit_h_max 6
_diffrn_reflns_limit_h_min -6
_diffrn_reflns_limit_k_max 9
_diffrn_reflns_limit_k_min -9
_diffrn_reflns_limit_l_max 3
_diffrn_reflns_limit_l_min -3
_diffrn_reflns_number 2125
_diffrn_reflns_theta_full 25.24
_diffrn_reflns_theta_max 25.24
_diffrn_reflns_theta_min 4.46
_diffrn_standards_decay_% 0
_diffrn_standards_interval_count 0
_diffrn_standards_number 0
_exptl_absorpt_coefficient_mu 1.781
_exptl_absorpt_correction_T_max 0.66
_exptl_absorpt_correction_T_min 0.62
_exptl_absorpt_correction_type numerical
_exptl_absorpt_process_details
;
Correction for absorption of the diamond-anvil cell and the sample
were made using program REDSHABS (Katrusiak, A. (2003) REDSHABS. Adam
Mickiewicz University Pozna\'n; Katrusiak, A. (2004) Z. Kristallogr.
219, 461-467).
;
_exptl_crystal_colour colourless
_exptl_crystal_density_diffrn 1.916
_exptl_crystal_density_method 'not measured'
_exptl_crystal_description cylinder
_exptl_crystal_F_000 264
_exptl_crystal_size_max 0.44
_exptl_crystal_size_mid 0.44
_exptl_crystal_size_min 0.24
_exptl_crystal_size_rad 0.22
_refine_diff_density_max 0.197
_refine_diff_density_min -0.204
_refine_diff_density_rms 0.059
_refine_ls_extinction_method none
_refine_ls_goodness_of_fit_ref 0.988
_refine_ls_hydrogen_treatment constr
_refine_ls_matrix_type full
_refine_ls_number_parameters 46
_refine_ls_number_reflns 231
_refine_ls_number_restraints 12
_refine_ls_restrained_S_all 0.958
_refine_ls_R_factor_all 0.0762
_refine_ls_R_factor_gt 0.0488
_refine_ls_shift/su_max 0.000
_refine_ls_shift/su_mean 0.000
_refine_ls_structure_factor_coef Fsqd
_refine_ls_weighting_details 'calc w=1/[\s^2^(Fo^2^)+(0.0673P)^2^+0.0000P] where P=(Fo^2^+2Fc^2^)/3'
_refine_ls_weighting_scheme calc
_refine_ls_wR_factor_gt 0.0991
_refine_ls_wR_factor_ref 0.1028
_reflns_number_gt 131
_reflns_number_total 231
_reflns_threshold_expression >2sigma(I)
_cod_data_source_file b807372d.txt
_cod_data_source_block 112TCE_120GPa
_cod_database_code 7103364

loop_
_symmetry_equiv_pos_as_xyz
'x, y, z'
'-x+1/2, -y+1/2, z+1/2'
'-x, -y, -z'
'x-1/2, y-1/2, -z-1/2'

loop_
_atom_site_label
_atom_site_type_symbol
_atom_site_fract_x
_atom_site_fract_y
_atom_site_fract_z
_atom_site_U_iso_or_equiv
_atom_site_adp_type
_atom_site_occupancy
_atom_site_symmetry_multiplicity
_atom_site_calc_flag
_atom_site_refinement_flags
_atom_site_disorder_assembly
_atom_site_disorder_group
C1 C 0.752(4) 0.241(2) 0.172(6) 0.038(8) Uani 1 1 d U . .
H11 H 0.9109 0.3049 0.1432 0.046 Uiso 1 1 calc R . .
C2 C 0.755(3) 0.2547(17) 0.288(5) 0.028(8) Uani 1 1 d U . .
H21 H 0.7560 0.3678 0.3085 0.033 Uiso 1 1 calc R . .
H22 H 0.9197 0.2172 0.3188 0.033 Uiso 1 1 calc R . .
Cl1 Cl 0.4726(5) 0.3250(3) 0.1009(11) 0.041(5) Uani 1 1 d . . .
Cl2 Cl 0.7777(5) 0.0439(2) 0.1137(10) 0.053(6) Uani 1 1 d . . .
Cl3 Cl 0.4730(5) 0.1445(3) 0.3702(8) 0.037(6) Uani 1 1 d . . .

loop_
_atom_site_aniso_label
_atom_site_aniso_U_11
_atom_site_aniso_U_22
_atom_site_aniso_U_33
_atom_site_aniso_U_23
_atom_site_aniso_U_13
_atom_site_aniso_U_12
C1 0.038(6) 0.038(6) 0.04(2) -0.005(13) -0.007(13) -0.002(3)
C2 0.030(5) 0.025(5) 0.03(2) -0.001(10) -0.001(11) 0.000(4)
Cl1 0.0381(12) 0.0536(12) 0.033(15) 0.008(4) -0.004(4) 0.0131(9)
Cl2 0.0518(17) 0.0353(12) 0.073(18) -0.005(3) 0.013(4) 0.0089(8)
Cl3 0.0430(14) 0.0399(11) 0.03(2) -0.002(3) 0.009(3) 0.0000(8)

loop_
_atom_type_symbol
_atom_type_description
_atom_type_scat_dispersion_real
_atom_type_scat_dispersion_imag
_atom_type_scat_source
C C 0.0033 0.0016 'International Tables Vol C Tables 4.2.6.8 and 6.1.1.4'
H H 0.0000 0.0000 'International Tables Vol C Tables 4.2.6.8 and 6.1.1.4'
Cl Cl 0.1484 0.1585 'International Tables Vol C Tables 4.2.6.8 and 6.1.1.4'

loop_
_geom_angle_atom_site_label_1
_geom_angle_atom_site_label_2
_geom_angle_atom_site_label_3
_geom_angle
_geom_angle_site_symmetry_1
_geom_angle_site_symmetry_3
_geom_angle_publ_flag
C1 C2 Cl3 116(2) . . ?
C2 C1 Cl1 114(2) . . ?
C2 C1 Cl2 116(3) . . ?
Cl2 C1 Cl1 109(2) . . ?
Cl1 C1 H11 105.8 . . ?
Cl2 C1 H11 105.8 . . ?
Cl3 C2 H21 108.4 . . ?
Cl3 C2 H22 108.4 . . ?
C1 C2 H21 108.4 . . ?
C1 C2 H22 108.4 . . ?
C2 C1 H11 105.8 . . ?
H21 C2 H22 107.4 . . ?

loop_
_geom_bond_atom_site_label_1
_geom_bond_atom_site_label_2
_geom_bond_distance
_geom_bond_site_symmetry_2
_geom_bond_publ_flag
C1 Cl1 1.81(3) . ?
C1 Cl2 1.78(2) . ?
C1 C2 1.29(8) . ?
C2 Cl3 1.86(3) . ?
C1 H11 0.9800 . ?
C2 H21 0.9700 . ?
C2 H22 0.9700 . ?

loop_
_geom_torsion_atom_site_label_1
_geom_torsion_atom_site_label_2
_geom_torsion_atom_site_label_3
_geom_torsion_atom_site_label_4
_geom_torsion
_geom_torsion_site_symmetry_1
_geom_torsion_site_symmetry_2
_geom_torsion_site_symmetry_3
_geom_torsion_site_symmetry_4
_geom_torsion_publ_flag
Cl1 C1 C2 Cl3 64(2) . . . . ?
Cl2 C1 C2 Cl3 -63(2) . . . . ?

loop_
_cod_related_entry_id
_cod_related_entry_database
_cod_related_entry_code
1 ChemSpider 6326
